data_1555033
loop_
_publ_author_name
'Zhang, Tian-Shu'
'Wang, Rong'
'Cai, Pei-Jun'
'Hao, Wen-Juan'
'Tu, Shu-Jiang'
'Jiang, Bo'

_publ_section_title
;
 Silver-catalyzed nitration/annulation of 2-alkynylanilines for a tunable
 synthesis of nitrated indoles and indazole-2-oxides
;
_journal_issue 16
_journal_name_full 'Organic Chemistry Frontiers'
_journal_page_first 2968
_journal_paper_doi 10.1039/C9QO00715F
_journal_volume 6
_journal_year 2019
_chemical_formula_sum 'C29.25 H25.5 Cl0.5 N3 O6 S2'
_chemical_formula_weight 596.87
_space_group_IT_number 14
_space_group_name_Hall '-P 2ybc'
_space_group_name_H-M_alt 'P 1 21/c 1'
_symmetry_cell_setting monoclinic
_symmetry_space_group_name_H-M 'P 1 21/c 1'
_atom_sites_solution_hydrogens geom
_atom_sites_solution_primary direct
_atom_sites_solution_secondary difmap
_audit_creation_method SHELXL-97
_audit_update_record
;
2019-05-29 deposited with the CCDC.	2019-07-08 downloaded from the CCDC.
;
_cell_angle_alpha 90.00
_cell_angle_beta 104.211(3)
_cell_angle_gamma 90.00
_cell_formula_units_Z 4
_cell_length_a 12.7222(13)
_cell_length_b 31.291(3)
_cell_length_c 7.7018(7)
_cell_measurement_reflns_used 2376
_cell_measurement_temperature 298(2)
_cell_measurement_theta_max 20.358
_cell_measurement_theta_min 2.558
_cell_volume 2972.2(5)
_computing_cell_refinement 'Bruker SMART'
_computing_data_collection 'Bruker SMART'
_computing_data_reduction 'Bruker SAINT'
_computing_molecular_graphics 'Bruker SHELXTL'
_computing_publication_material 'Bruker SHELXTL'
_computing_structure_refinement 'SHELXL-97 (Sheldrick, 1997)'
_computing_structure_solution 'SHELXS-97 (Sheldrick, 1990)'
_diffrn_ambient_temperature 298(2)
_diffrn_measured_fraction_theta_full 0.997
_diffrn_measured_fraction_theta_max 0.997
_diffrn_measurement_device_type 'CCD area detector'
_diffrn_measurement_method 'phi and omega scans'
_diffrn_radiation_monochromator graphite
_diffrn_radiation_source 'fine-focus sealed tube'
_diffrn_radiation_type MoK\a
_diffrn_radiation_wavelength 0.71073
_diffrn_reflns_av_R_equivalents 0.0607
_diffrn_reflns_av_sigmaI/netI 0.0884
_diffrn_reflns_limit_h_max 15
_diffrn_reflns_limit_h_min -13
_diffrn_reflns_limit_k_max 35
_diffrn_reflns_limit_k_min -37
_diffrn_reflns_limit_l_max 9
_diffrn_reflns_limit_l_min -9
_diffrn_reflns_number 14840
_diffrn_reflns_theta_full 25.02
_diffrn_reflns_theta_max 25.02
_diffrn_reflns_theta_min 2.56
_exptl_absorpt_coefficient_mu 0.268
_exptl_absorpt_correction_T_max 0.9479
_exptl_absorpt_correction_T_min 0.9185
_exptl_absorpt_correction_type multi-scan
_exptl_absorpt_process_details sadabs
_exptl_crystal_colour yellow
_exptl_crystal_density_diffrn 1.327
_exptl_crystal_density_method 'not measured'
_exptl_crystal_description block
_exptl_crystal_F_000 1238
_exptl_crystal_size_max 0.32
_exptl_crystal_size_mid 0.23
_exptl_crystal_size_min 0.20
_refine_diff_density_max 0.428
_refine_diff_density_min -0.236
_refine_diff_density_rms 0.063
_refine_ls_extinction_method none
_refine_ls_goodness_of_fit_ref 1.034
_refine_ls_hydrogen_treatment mixed
_refine_ls_matrix_type full
_refine_ls_number_parameters 391
_refine_ls_number_reflns 5225
_refine_ls_number_restraints 0
_refine_ls_restrained_S_all 1.034
_refine_ls_R_factor_all 0.1485
_refine_ls_R_factor_gt 0.0679
_refine_ls_shift/su_max 0.001
_refine_ls_shift/su_mean 0.000
_refine_ls_structure_factor_coef Fsqd
_refine_ls_weighting_details 'calc w=1/[\s^2^(Fo^2^)+(0.0991P)^2^+0.0000P] where P=(Fo^2^+2Fc^2^)/3'
_refine_ls_weighting_scheme calc
_refine_ls_wR_factor_gt 0.1797
_refine_ls_wR_factor_ref 0.2115
_reflns_number_gt 2471
_reflns_number_total 5225
_reflns_threshold_expression >2sigma(I)
_cod_data_source_file c9qo00715f2.cif
_cod_data_source_block 180414d
_cod_depositor_comments
;
The following automatic conversions were performed:

data item '_symmetry_cell_setting' value 'Monoclinic' was changed to
'monoclinic' in accordance with the
/home/saulius/struct/COD-crude-data/automatic-downloads/DataCite-retrospective/RSC/depositions/lib/dictionaries/cif_core.dic
dictionary named 'cif_core.dic' version 2.4.2 last updated on
2011-04-26.

Automatic conversion script
Id: cif_fix_values 6909 2019-04-08 15:41:33Z antanas 
;
_cod_original_sg_symbol_H-M P2(1)/c
_cod_original_formula_sum 'C29.25 H25.50 Cl0.50 N3 O6 S2'
_cod_database_code 1555033

loop_
_symmetry_equiv_pos_as_xyz
'x, y, z'
'-x, y+1/2, -z+1/2'
'-x, -y, -z'
'x, -y-1/2, z-1/2'

loop_
_atom_site_label
_atom_site_type_symbol
_atom_site_fract_x
_atom_site_fract_y
_atom_site_fract_z
_atom_site_U_iso_or_equiv
_atom_site_adp_type
_atom_site_occupancy
_atom_site_symmetry_multiplicity
_atom_site_calc_flag
_atom_site_refinement_flags
_atom_site_disorder_assembly
_atom_site_disorder_group
Cl1 Cl 0.1868(7) 0.1957(4) 0.6906(14) 0.169(4) Uani 0.25 1 d P A -1
Cl2 Cl 0.2270(7) 0.2422(3) 0.4136(19) 0.162(4) Uani 0.25 1 d P A -1
N1 N 0.7285(3) 0.18697(13) 0.5712(5) 0.0564(11) Uani 1 1 d . . .
N2 N 0.8263(3) 0.19377(14) 0.6892(6) 0.0619(11) Uani 1 1 d . . .
N3 N 0.2652(3) 0.09685(11) 0.2134(5) 0.0558(11) Uani 1 1 d . . .
O1 O 0.6969(3) 0.14950(10) 0.5226(5) 0.0721(10) Uani 1 1 d . . .
O2 O 0.5518(3) 0.26558(11) 0.3290(5) 0.0722(10) Uani 1 1 d . . .
O3 O 0.3687(3) 0.04049(11) 0.4138(5) 0.0686(10) Uani 1 1 d . . .
O4 O 0.2357(3) 0.02001(10) 0.1387(5) 0.0761(11) Uani 1 1 d . . .
O5 O 0.1198(3) 0.08940(13) -0.0818(5) 0.0822(11) Uani 1 1 d . . .
O6 O 0.1263(3) 0.15191(11) 0.1122(6) 0.0833(12) Uani 1 1 d . . .
S1 S 0.31988(10) 0.04757(4) 0.22978(19) 0.0587(4) Uani 1 1 d . . .
S2 S 0.13786(10) 0.10693(5) 0.0927(2) 0.0629(4) Uani 1 1 d . . .
C1 C 0.6794(4) 0.22510(15) 0.5205(7) 0.0512(12) Uani 1 1 d . . .
C2 C 0.7532(4) 0.25733(15) 0.6080(7) 0.0537(13) Uani 1 1 d . . .
C3 C 0.8437(4) 0.23666(19) 0.7117(7) 0.0628(14) Uani 1 1 d . . .
C4 C 0.9327(5) 0.2583(2) 0.8162(8) 0.0820(18) Uani 1 1 d . . .
H4 H 0.9925 0.2439 0.8853 0.098 Uiso 1 1 calc R . .
C5 C 0.9272(6) 0.3014(2) 0.8112(9) 0.0875(19) Uani 1 1 d . . .
H5 H 0.9854 0.3169 0.8787 0.105 Uiso 1 1 calc R . .
C6 C 0.8406(6) 0.3231(2) 0.7123(9) 0.0830(18) Uani 1 1 d . . .
H6 H 0.8417 0.3528 0.7142 0.100 Uiso 1 1 calc R . .
C7 C 0.7491(5) 0.30191(16) 0.6067(7) 0.0678(15) Uani 1 1 d . . .
H7 H 0.6894 0.3168 0.5401 0.081 Uiso 1 1 calc R . .
C8 C 0.8984(5) 0.15845(19) 0.7543(9) 0.0879(18) Uani 1 1 d . . .
H8A H 0.8754 0.1338 0.6803 0.132 Uiso 1 1 calc R . .
H8B H 0.8967 0.1520 0.8754 0.132 Uiso 1 1 calc R . .
H8C H 0.9709 0.1660 0.7503 0.132 Uiso 1 1 calc R . .
C9 C 0.5757(4) 0.23042(16) 0.3967(7) 0.0526(12) Uani 1 1 d . . .
C10 C 0.4965(4) 0.19456(14) 0.3517(7) 0.0493(12) Uani 1 1 d . . .
C11 C 0.4668(4) 0.17125(14) 0.4855(7) 0.0557(13) Uani 1 1 d . . .
H11 H 0.5002 0.1764 0.6053 0.067 Uiso 1 1 calc R . .
C12 C 0.3871(4) 0.14036(14) 0.4387(7) 0.0543(13) Uani 1 1 d . . .
H12 H 0.3650 0.1250 0.5270 0.065 Uiso 1 1 calc R . .
C13 C 0.3408(4) 0.13247(14) 0.2612(7) 0.0515(12) Uani 1 1 d . . .
C14 C 0.3714(4) 0.15490(15) 0.1295(7) 0.0590(13) Uani 1 1 d . . .
H14 H 0.3410 0.1486 0.0097 0.071 Uiso 1 1 calc R . .
C15 C 0.4477(4) 0.18701(15) 0.1752(7) 0.0566(13) Uani 1 1 d . . .
H15 H 0.4659 0.2035 0.0863 0.068 Uiso 1 1 calc R . .
C16 C 0.4220(4) 0.05300(14) 0.1140(7) 0.0552(13) Uani 1 1 d . . .
C17 C 0.3979(5) 0.04881(16) -0.0673(8) 0.0697(15) Uani 1 1 d . . .
H17 H 0.3285 0.0410 -0.1303 0.084 Uiso 1 1 calc R . .
C18 C 0.4770(6) 0.05632(18) -0.1551(8) 0.0787(17) Uani 1 1 d . . .
H18 H 0.4616 0.0517 -0.2781 0.094 Uiso 1 1 calc R . .
C19 C 0.5770(5) 0.07025(17) -0.0697(9) 0.0716(16) Uani 1 1 d . . .
C20 C 0.6001(5) 0.07431(18) 0.1141(9) 0.0763(16) Uani 1 1 d . . .
H20 H 0.6688 0.0832 0.1760 0.092 Uiso 1 1 calc R . .
C21 C 0.5237(4) 0.06550(16) 0.2072(8) 0.0659(15) Uani 1 1 d . . .
H21 H 0.5405 0.0679 0.3313 0.079 Uiso 1 1 calc R . .
C22 C 0.6600(6) 0.0806(2) -0.1715(10) 0.117(3) Uani 1 1 d . . .
H22A H 0.6530 0.0609 -0.2695 0.176 Uiso 1 1 calc R . .
H22B H 0.7312 0.0781 -0.0934 0.176 Uiso 1 1 calc R . .
H22C H 0.6490 0.1092 -0.2170 0.176 Uiso 1 1 calc R . .
C23 C 0.0564(4) 0.08063(15) 0.2108(7) 0.0517(12) Uani 1 1 d . . .
C24 C -0.0236(4) 0.05306(16) 0.1240(7) 0.0641(14) Uani 1 1 d . . .
H24 H -0.0300 0.0460 0.0045 0.077 Uiso 1 1 calc R . .
C25 C -0.0942(4) 0.03590(17) 0.2156(8) 0.0672(15) Uani 1 1 d . . .
H25 H -0.1496 0.0180 0.1554 0.081 Uiso 1 1 calc R . .
C26 C -0.0844(4) 0.04455(17) 0.3928(8) 0.0641(14) Uani 1 1 d . . .
C27 C -0.0030(5) 0.07167(17) 0.4778(7) 0.0687(15) Uani 1 1 d . . .
H27 H 0.0049 0.0778 0.5985 0.082 Uiso 1 1 calc R . .
C28 C 0.0665(4) 0.08982(16) 0.3892(7) 0.0629(14) Uani 1 1 d . . .
H28 H 0.1205 0.1083 0.4491 0.075 Uiso 1 1 calc R . .
C29 C -0.1624(5) 0.02628(19) 0.4913(8) 0.0884(18) Uani 1 1 d . . .
H29A H -0.2175 0.0470 0.4947 0.133 Uiso 1 1 calc R . .
H29B H -0.1241 0.0191 0.6113 0.133 Uiso 1 1 calc R . .
H29C H -0.1955 0.0010 0.4308 0.133 Uiso 1 1 calc R . .
C30 C 0.228(3) 0.2444(12) 0.637(5) 0.151(13) Uani 0.25 1 d P A -1
H30A H 0.3007 0.2506 0.7082 0.181 Uiso 0.25 1 calc PR A -1
H30B H 0.1794 0.2665 0.6582 0.181 Uiso 0.25 1 calc PR A -1

loop_
_atom_site_aniso_label
_atom_site_aniso_U_11
_atom_site_aniso_U_22
_atom_site_aniso_U_33
_atom_site_aniso_U_23
_atom_site_aniso_U_13
_atom_site_aniso_U_12
Cl1 0.101(6) 0.238(12) 0.156(9) 0.036(8) 0.009(6) 0.022(7)
Cl2 0.096(6) 0.142(8) 0.231(14) -0.019(8) 0.008(7) 0.016(5)
N1 0.054(3) 0.055(3) 0.060(3) 0.003(2) 0.013(2) -0.005(2)
N2 0.050(3) 0.077(3) 0.054(3) 0.006(2) 0.003(2) -0.001(2)
N3 0.046(2) 0.049(2) 0.063(3) -0.005(2) -0.005(2) -0.0039(18)
O1 0.076(2) 0.046(2) 0.090(3) 0.0059(19) 0.013(2) -0.0037(18)
O2 0.073(2) 0.051(2) 0.085(3) 0.015(2) 0.004(2) 0.0003(18)
O3 0.072(2) 0.072(2) 0.055(2) 0.0065(19) 0.0037(19) -0.0023(19)
O4 0.065(2) 0.064(2) 0.090(3) -0.016(2) 0.001(2) -0.0208(18)
O5 0.066(2) 0.126(3) 0.047(2) 0.003(2) -0.0018(19) -0.019(2)
O6 0.059(2) 0.063(2) 0.117(3) 0.018(2) -0.001(2) 0.0060(19)
S1 0.0550(8) 0.0545(8) 0.0595(9) -0.0032(7) 0.0003(7) -0.0045(6)
S2 0.0452(7) 0.0722(10) 0.0624(10) 0.0072(8) -0.0039(7) -0.0043(7)
C1 0.049(3) 0.049(3) 0.058(3) 0.000(2) 0.018(3) -0.009(2)
C2 0.054(3) 0.055(3) 0.054(3) -0.004(3) 0.019(3) -0.014(3)
C3 0.060(3) 0.082(4) 0.049(3) -0.007(3) 0.017(3) -0.017(3)
C4 0.065(4) 0.106(5) 0.074(4) -0.012(4) 0.015(3) -0.022(4)
C5 0.076(4) 0.108(6) 0.077(5) -0.020(4) 0.017(4) -0.038(4)
C6 0.093(5) 0.077(4) 0.082(5) -0.020(4) 0.027(4) -0.030(4)
C7 0.073(4) 0.064(4) 0.071(4) -0.012(3) 0.027(3) -0.018(3)
C8 0.067(4) 0.097(4) 0.094(5) 0.019(4) 0.009(4) 0.010(4)
C9 0.051(3) 0.054(3) 0.053(3) 0.003(3) 0.014(3) -0.005(2)
C10 0.043(3) 0.050(3) 0.052(3) -0.001(2) 0.006(2) -0.002(2)
C11 0.057(3) 0.054(3) 0.053(3) -0.007(3) 0.007(3) -0.010(3)
C12 0.051(3) 0.056(3) 0.055(4) -0.002(2) 0.012(3) -0.010(2)
C13 0.042(3) 0.048(3) 0.060(4) -0.003(3) 0.004(3) -0.004(2)
C14 0.057(3) 0.065(3) 0.049(3) -0.004(3) 0.002(3) -0.008(3)
C15 0.055(3) 0.062(3) 0.052(3) 0.001(3) 0.011(3) -0.011(3)
C16 0.059(3) 0.049(3) 0.052(3) -0.005(2) 0.001(3) 0.003(2)
C17 0.068(4) 0.074(4) 0.056(4) -0.004(3) -0.004(3) 0.001(3)
C18 0.099(5) 0.081(4) 0.053(4) 0.003(3) 0.013(4) 0.018(4)
C19 0.085(4) 0.064(4) 0.071(5) 0.017(3) 0.030(4) 0.023(3)
C20 0.060(4) 0.081(4) 0.085(5) 0.009(3) 0.014(4) 0.006(3)
C21 0.058(3) 0.080(4) 0.055(4) 0.000(3) 0.005(3) 0.004(3)
C22 0.132(6) 0.127(5) 0.112(6) 0.036(5) 0.069(5) 0.035(5)
C23 0.041(3) 0.061(3) 0.046(3) -0.001(2) -0.003(2) -0.003(2)
C24 0.052(3) 0.079(4) 0.055(4) -0.009(3) 0.002(3) -0.010(3)
C25 0.050(3) 0.074(4) 0.072(4) -0.006(3) 0.003(3) -0.012(3)
C26 0.052(3) 0.075(4) 0.062(4) 0.009(3) 0.007(3) 0.005(3)
C27 0.070(4) 0.084(4) 0.047(4) -0.006(3) 0.007(3) 0.005(3)
C28 0.052(3) 0.071(3) 0.057(4) -0.012(3) -0.003(3) -0.005(3)
C29 0.076(4) 0.106(5) 0.087(5) 0.023(4) 0.028(4) 0.012(4)
C30 0.14(3) 0.15(3) 0.16(4) 0.01(3) 0.03(3) -0.02(3)

loop_
_atom_type_symbol
_atom_type_description
_atom_type_scat_dispersion_real
_atom_type_scat_dispersion_imag
_atom_type_scat_source
C C 0.0033 0.0016 'International Tables Vol C Tables 4.2.6.8 and 6.1.1.4'
H H 0.0000 0.0000 'International Tables Vol C Tables 4.2.6.8 and 6.1.1.4'
N N 0.0061 0.0033 'International Tables Vol C Tables 4.2.6.8 and 6.1.1.4'
O O 0.0106 0.0060 'International Tables Vol C Tables 4.2.6.8 and 6.1.1.4'
S S 0.1246 0.1234 'International Tables Vol C Tables 4.2.6.8 and 6.1.1.4'
Cl Cl 0.1484 0.1585 'International Tables Vol C Tables 4.2.6.8 and 6.1.1.4'

loop_
_geom_angle_atom_site_label_1
_geom_angle_atom_site_label_2
_geom_angle_atom_site_label_3
_geom_angle
O1 N1 C1 129.7(4)
O1 N1 N2 120.8(4)
C1 N1 N2 109.5(4)
C3 N2 N1 109.3(4)
C3 N2 C8 129.7(5)
N1 N2 C8 120.6(4)
C13 N3 S1 116.5(3)
C13 N3 S2 118.7(3)
S1 N3 S2 122.4(2)
O3 S1 O4 119.4(2)
O3 S1 N3 106.8(2)
O4 S1 N3 105.8(2)
O3 S1 C16 109.0(2)
O4 S1 C16 111.8(2)
N3 S1 C16 102.5(2)
O5 S2 O6 119.0(3)
O5 S2 N3 111.1(2)
O6 S2 N3 103.7(2)
O5 S2 C23 109.5(2)
O6 S2 C23 108.7(2)
N3 S2 C23 103.7(2)
N1 C1 C2 106.4(4)
N1 C1 C9 125.1(4)
C2 C1 C9 128.4(4)
C3 C2 C7 119.6(5)
C3 C2 C1 107.4(4)
C7 C2 C1 133.1(5)
N2 C3 C2 107.4(5)
N2 C3 C4 129.4(6)
C2 C3 C4 123.2(6)
C5 C4 C3 116.0(6)
C5 C4 H4 122.0
C3 C4 H4 122.0
C4 C5 C6 123.1(6)
C4 C5 H5 118.5
C6 C5 H5 118.5
C5 C6 C7 121.9(6)
C5 C6 H6 119.1
C7 C6 H6 119.1
C2 C7 C6 116.2(6)
C2 C7 H7 121.9
C6 C7 H7 121.9
N2 C8 H8A 109.5
N2 C8 H8B 109.5
H8A C8 H8B 109.5
N2 C8 H8C 109.5
H8A C8 H8C 109.5
H8B C8 H8C 109.5
O2 C9 C1 118.7(4)
O2 C9 C10 119.6(4)
C1 C9 C10 121.7(4)
C15 C10 C11 120.5(4)
C15 C10 C9 118.4(4)
C11 C10 C9 120.9(4)
C12 C11 C10 119.3(5)
C12 C11 H11 120.4
C10 C11 H11 120.4
C13 C12 C11 119.5(5)
C13 C12 H12 120.2
C11 C12 H12 120.2
C14 C13 C12 121.1(4)
C14 C13 N3 119.7(5)
C12 C13 N3 118.9(4)
C13 C14 C15 119.6(5)
C13 C14 H14 120.2
C15 C14 H14 120.2
C10 C15 C14 119.8(5)
C10 C15 H15 120.1
C14 C15 H15 120.1
C17 C16 C21 120.7(5)
C17 C16 S1 120.2(4)
C21 C16 S1 118.8(4)
C16 C17 C18 119.0(5)
C16 C17 H17 120.5
C18 C17 H17 120.5
C19 C18 C17 122.3(6)
C19 C18 H18 118.8
C17 C18 H18 118.8
C18 C19 C20 117.8(6)
C18 C19 C22 121.0(6)
C20 C19 C22 121.2(7)
C21 C20 C19 121.3(6)
C21 C20 H20 119.4
C19 C20 H20 119.4
C20 C21 C16 118.8(5)
C20 C21 H21 120.6
C16 C21 H21 120.6
C19 C22 H22A 109.5
C19 C22 H22B 109.5
H22A C22 H22B 109.5
C19 C22 H22C 109.5
H22A C22 H22C 109.5
H22B C22 H22C 109.5
C24 C23 C28 119.5(5)
C24 C23 S2 120.4(4)
C28 C23 S2 120.0(4)
C23 C24 C25 119.5(5)
C23 C24 H24 120.3
C25 C24 H24 120.3
C26 C25 C24 121.5(5)
C26 C25 H25 119.2
C24 C25 H25 119.2
C25 C26 C27 118.1(5)
C25 C26 C29 121.3(5)
C27 C26 C29 120.5(5)
C28 C27 C26 121.5(5)
C28 C27 H27 119.2
C26 C27 H27 119.2
C27 C28 C23 119.9(5)
C27 C28 H28 120.1
C23 C28 H28 120.1
C26 C29 H29A 109.5
C26 C29 H29B 109.5
H29A C29 H29B 109.5
C26 C29 H29C 109.5
H29A C29 H29C 109.5
H29B C29 H29C 109.5
Cl1 C30 Cl2 106(2)
Cl1 C30 H30A 110.5
Cl2 C30 H30A 110.5
Cl1 C30 H30B 110.5
Cl2 C30 H30B 110.5
H30A C30 H30B 108.7

loop_
_geom_bond_atom_site_label_1
_geom_bond_atom_site_label_2
_geom_bond_distance
Cl1 C30 1.70(4)
Cl2 C30 1.72(4)
N1 O1 1.266(4)
N1 C1 1.359(6)
N1 N2 1.365(5)
N2 C3 1.365(6)
N2 C8 1.445(6)
N3 C13 1.459(5)
N3 S1 1.684(4)
N3 S2 1.688(4)
O2 C9 1.224(5)
O3 S1 1.418(3)
O4 S1 1.419(3)
O5 S2 1.417(4)
O6 S2 1.427(4)
S1 C16 1.755(5)
S2 C23 1.744(5)
C1 C2 1.429(6)
C1 C9 1.435(7)
C2 C3 1.389(7)
C2 C7 1.396(6)
C3 C4 1.393(7)
C4 C5 1.351(8)
C4 H4 0.9300
C5 C6 1.359(8)
C5 H5 0.9300
C6 C7 1.412(7)
C6 H6 0.9300
C7 H7 0.9300
C8 H8A 0.9600
C8 H8B 0.9600
C8 H8C 0.9600
C9 C10 1.492(6)
C10 C15 1.369(6)
C10 C11 1.388(6)
C11 C12 1.383(6)
C11 H11 0.9300
C12 C13 1.372(6)
C12 H12 0.9300
C13 C14 1.366(6)
C14 C15 1.381(6)
C14 H14 0.9300
C15 H15 0.9300
C16 C17 1.360(7)
C16 C21 1.373(7)
C17 C18 1.363(7)
C17 H17 0.9300
C18 C19 1.353(8)
C18 H18 0.9300
C19 C20 1.379(8)
C19 C22 1.497(8)
C20 C21 1.370(7)
C20 H20 0.9300
C21 H21 0.9300
C22 H22A 0.9600
C22 H22B 0.9600
C22 H22C 0.9600
C23 C24 1.376(6)
C23 C28 1.378(6)
C24 C25 1.380(7)
C24 H24 0.9300
C25 C26 1.367(7)
C25 H25 0.9300
C26 C27 1.374(7)
C26 C29 1.502(7)
C27 C28 1.367(7)
C27 H27 0.9300
C28 H28 0.9300
C29 H29A 0.9600
C29 H29B 0.9600
C29 H29C 0.9600
C30 H30A 0.9700
C30 H30B 0.9700

loop_
_geom_torsion_atom_site_label_1
_geom_torsion_atom_site_label_2
_geom_torsion_atom_site_label_3
_geom_torsion_atom_site_label_4
_geom_torsion
O1 N1 N2 C3 176.7(4)
C1 N1 N2 C3 -2.2(5)
O1 N1 N2 C8 3.2(7)
C1 N1 N2 C8 -175.7(4)
C13 N3 S1 O3 65.1(4)
S2 N3 S1 O3 -132.9(3)
C13 N3 S1 O4 -166.7(4)
S2 N3 S1 O4 -4.7(3)
C13 N3 S1 C16 -49.5(4)
S2 N3 S1 C16 112.5(3)
C13 N3 S2 O5 111.9(4)
S1 N3 S2 O5 -49.8(3)
C13 N3 S2 O6 -17.1(4)
S1 N3 S2 O6 -178.7(3)
C13 N3 S2 C23 -130.6(4)
S1 N3 S2 C23 67.8(3)
O1 N1 C1 C2 -176.6(4)
N2 N1 C1 C2 2.1(5)
O1 N1 C1 C9 0.8(8)
N2 N1 C1 C9 179.6(4)
N1 C1 C2 C3 -1.2(5)
C9 C1 C2 C3 -178.6(5)
N1 C1 C2 C7 179.1(5)
C9 C1 C2 C7 1.7(9)
N1 N2 C3 C2 1.3(5)
C8 N2 C3 C2 174.1(5)
N1 N2 C3 C4 -178.7(5)
C8 N2 C3 C4 -6.0(9)
C7 C2 C3 N2 179.7(4)
C1 C2 C3 N2 -0.1(5)
C7 C2 C3 C4 -0.3(7)
C1 C2 C3 C4 180.0(5)
N2 C3 C4 C5 179.7(5)
C2 C3 C4 C5 -0.3(8)
C3 C4 C5 C6 0.4(9)
C4 C5 C6 C7 0.1(10)
C3 C2 C7 C6 0.8(7)
C1 C2 C7 C6 -179.5(5)
C5 C6 C7 C2 -0.8(8)
N1 C1 C9 O2 -162.6(4)
C2 C1 C9 O2 14.3(8)
N1 C1 C9 C10 18.5(7)
C2 C1 C9 C10 -164.6(4)
O2 C9 C10 C15 48.4(6)
C1 C9 C10 C15 -132.8(5)
O2 C9 C10 C11 -127.1(5)
C1 C9 C10 C11 51.7(6)
C15 C10 C11 C12 -0.2(7)
C9 C10 C11 C12 175.2(4)
C10 C11 C12 C13 1.7(7)
C11 C12 C13 C14 -0.6(7)
C11 C12 C13 N3 173.7(4)
S1 N3 C13 C14 98.7(5)
S2 N3 C13 C14 -64.1(5)
S1 N3 C13 C12 -75.7(5)
S2 N3 C13 C12 121.6(4)
C12 C13 C14 C15 -2.1(7)
N3 C13 C14 C15 -176.3(4)
C11 C10 C15 C14 -2.5(7)
C9 C10 C15 C14 -178.0(4)
C13 C14 C15 C10 3.6(7)
O3 S1 C16 C17 162.7(4)
O4 S1 C16 C17 28.5(5)
N3 S1 C16 C17 -84.4(4)
O3 S1 C16 C21 -23.5(5)
O4 S1 C16 C21 -157.6(4)
N3 S1 C16 C21 89.5(4)
C21 C16 C17 C18 1.4(8)
S1 C16 C17 C18 175.2(4)
C16 C17 C18 C19 -4.0(8)
C17 C18 C19 C20 4.0(8)
C17 C18 C19 C22 -176.5(5)
C18 C19 C20 C21 -1.5(8)
C22 C19 C20 C21 179.0(5)
C19 C20 C21 C16 -0.9(8)
C17 C16 C21 C20 1.0(8)
S1 C16 C21 C20 -172.9(4)
O5 S2 C23 C24 -10.2(5)
O6 S2 C23 C24 121.3(4)
N3 S2 C23 C24 -128.9(4)
O5 S2 C23 C28 174.7(4)
O6 S2 C23 C28 -53.8(4)
N3 S2 C23 C28 56.0(4)
C28 C23 C24 C25 1.7(7)
S2 C23 C24 C25 -173.5(4)
C23 C24 C25 C26 -2.2(8)
C24 C25 C26 C27 1.2(8)
C24 C25 C26 C29 179.2(5)
C25 C26 C27 C28 0.3(8)
C29 C26 C27 C28 -177.7(5)
C26 C27 C28 C23 -0.7(8)
C24 C23 C28 C27 -0.2(7)
S2 C23 C28 C27 174.9(4)
